data_4075814
loop_
_publ_author_name
'DeGroot, Marty W.'
'Corrigan, John F.'

_publ_section_title
;
 Coordination Complexes of Zinc with Reactive ESiMe3(E = S, Se, Te)
 Ligands
;
_journal_issue 14
_journal_name_full Organometallics
_journal_page_first 3378
_journal_paper_doi 10.1021/om050088v
_journal_volume 24
_journal_year 2005
_chemical_formula_sum 'C12 H34 N2 Si2 Te2 Zn'
_chemical_formula_weight 583.16
_chemical_melting_point 283
_space_group_IT_number 14
_symmetry_cell_setting monoclinic
_symmetry_Int_Tables_number 14
_symmetry_space_group_name_Hall '-P 2ybc'
_symmetry_space_group_name_H-M 'P 1 21/c 1'
_atom_sites_solution_hydrogens geom
_atom_sites_solution_primary direct
_atom_sites_solution_secondary difmap
_audit_creation_method SHELXL-97
_cell_angle_alpha 90.00
_cell_angle_beta 110.9600(10)
_cell_angle_gamma 90.00
_cell_formula_units_Z 4
_cell_length_a 8.2987(2)
_cell_length_b 14.8275(3)
_cell_length_c 20.5498(4)
_cell_measurement_temperature 200(2)
_cell_volume 2361.31(9)
_computing_cell_refinement 'Nonius Denzo'
_computing_data_collection 'Nonius COLLECT'
_computing_data_reduction 'Nonius Denzo'
_computing_structure_refinement 'SHELXL-97 (Sheldrick, 1997)'
_computing_structure_solution 'SHELXS-97 (Sheldrick, 1990)'
_diffrn_ambient_temperature 200(2)
_diffrn_measured_fraction_theta_full 0.999
_diffrn_measured_fraction_theta_max 0.999
_diffrn_measurement_device_type 'Nonius KappaCCD'
_diffrn_measurement_method 'phi scans plus omega to complete'
_diffrn_radiation_monochromator graphite
_diffrn_radiation_probe x-ray
_diffrn_radiation_type MoK\a
_diffrn_radiation_wavelength 0.71073
_diffrn_reflns_av_R_equivalents 0.0448
_diffrn_reflns_av_sigmaI/netI 0.0582
_diffrn_reflns_limit_h_max 10
_diffrn_reflns_limit_h_min -10
_diffrn_reflns_limit_k_max 16
_diffrn_reflns_limit_k_min -19
_diffrn_reflns_limit_l_max 26
_diffrn_reflns_limit_l_min -26
_diffrn_reflns_number 9608
_diffrn_reflns_theta_full 27.48
_diffrn_reflns_theta_max 27.48
_diffrn_reflns_theta_min 2.63
_diffrn_source 'fine-focus sealed tube'
_exptl_absorpt_coefficient_mu 3.557
_exptl_absorpt_correction_T_max 0.3865
_exptl_absorpt_correction_T_min 0.3303
_exptl_crystal_colour colourless
_exptl_crystal_density_diffrn 1.640
_exptl_crystal_density_method 'not measured'
_exptl_crystal_description block
_exptl_crystal_F_000 1128
_exptl_crystal_recrystallization_method '8:1 hexanes:CH2Cl2 at -78 deg C '
_exptl_crystal_size_max 0.40
_exptl_crystal_size_mid 0.35
_exptl_crystal_size_min 0.33
_refine_diff_density_max 0.599
_refine_diff_density_min -0.650
_refine_diff_density_rms 0.104
_refine_ls_extinction_method none
_refine_ls_goodness_of_fit_ref 1.012
_refine_ls_hydrogen_treatment mixed
_refine_ls_matrix_type full
_refine_ls_number_parameters 199
_refine_ls_number_reflns 5405
_refine_ls_number_restraints 0
_refine_ls_restrained_S_all 1.012
_refine_ls_R_factor_all 0.0662
_refine_ls_R_factor_gt 0.0337
_refine_ls_shift/su_max 0.001
_refine_ls_shift/su_mean 0.000
_refine_ls_structure_factor_coef Fsqd
_refine_ls_weighting_details 'calc w=1/[\s^2^(Fo^2^)+(0.0193P)^2^+1.4772P] where P=(Fo^2^+2Fc^2^)/3'
_refine_ls_weighting_scheme calc
_refine_ls_wR_factor_gt 0.0606
_refine_ls_wR_factor_ref 0.0691
_reflns_number_gt 3703
_reflns_number_total 5405
_reflns_threshold_expression >2sigma(I)
_cod_data_source_file om050088vsi20050208_074614.cif
_cod_data_source_block complex3a
_cod_original_sg_symbol_H-M 'P 21/c'
_cod_database_code 4075814

loop_
_symmetry_equiv_pos_as_xyz
'x, y, z'
'-x, y+1/2, -z+1/2'
'-x, -y, -z'
'x, -y-1/2, z-1/2'

loop_
_atom_site_label
_atom_site_type_symbol
_atom_site_fract_x
_atom_site_fract_y
_atom_site_fract_z
_atom_site_U_iso_or_equiv
_atom_site_adp_type
_atom_site_occupancy
_atom_site_symmetry_multiplicity
_atom_site_calc_flag
_atom_site_refinement_flags
_atom_site_disorder_assembly
_atom_site_disorder_group
Zn Zn 0.06050(5) 0.40987(3) 0.168983(19) 0.02987(12) Uani 1 1 d . A .
Te1 Te 0.17627(4) 0.34183(2) 0.079119(12) 0.04246(9) Uani 1 1 d . . .
Si1 Si 0.12031(17) 0.17972(10) 0.09277(6) 0.0505(4) Uani 1 1 d . . .
C1 C 0.1498(9) 0.1199(4) 0.0172(3) 0.093(2) Uani 1 1 d . . .
H1A H 0.1294 0.0552 0.0202 0.139 Uiso 1 1 calc R . .
H1B H 0.2678 0.1295 0.0185 0.139 Uiso 1 1 calc R . .
H1C H 0.0677 0.1439 -0.0265 0.139 Uiso 1 1 calc R . .
C2 C -0.0987(7) 0.1583(4) 0.0921(3) 0.0741(17) Uani 1 1 d . . .
H2A H -0.1134 0.0936 0.0978 0.111 Uiso 1 1 calc R . .
H2B H -0.1836 0.1787 0.0477 0.111 Uiso 1 1 calc R . .
H2C H -0.1155 0.1913 0.1305 0.111 Uiso 1 1 calc R . .
C3 C 0.2757(7) 0.1342(4) 0.1760(2) 0.0710(17) Uani 1 1 d . . .
H3A H 0.2509 0.0703 0.1802 0.107 Uiso 1 1 calc R . .
H3B H 0.2644 0.1677 0.2152 0.107 Uiso 1 1 calc R . .
H3C H 0.3935 0.1406 0.1764 0.107 Uiso 1 1 calc R . .
Te2 Te 0.08853(3) 0.34956(2) 0.289912(12) 0.03993(9) Uani 1 1 d . . .
Si2 Si 0.40675(14) 0.35260(9) 0.35075(5) 0.0387(3) Uani 1 1 d . . .
C4 C 0.4715(6) 0.2475(4) 0.4032(2) 0.0598(14) Uani 1 1 d . . .
H4A H 0.5968 0.2474 0.4277 0.090 Uiso 1 1 calc R . .
H4B H 0.4381 0.1951 0.3722 0.090 Uiso 1 1 calc R . .
H4C H 0.4137 0.2449 0.4372 0.090 Uiso 1 1 calc R . .
C5 C 0.5259(6) 0.3600(4) 0.2893(2) 0.0575(15) Uani 1 1 d . . .
H5A H 0.6503 0.3610 0.3158 0.086 Uiso 1 1 calc R . .
H5B H 0.4925 0.4153 0.2617 0.086 Uiso 1 1 calc R . .
H5C H 0.4975 0.3076 0.2582 0.086 Uiso 1 1 calc R . .
C6 C 0.4688(6) 0.4512(4) 0.4111(2) 0.0545(13) Uani 1 1 d . . .
H6A H 0.5943 0.4520 0.4350 0.082 Uiso 1 1 calc R . .
H6B H 0.4128 0.4463 0.4456 0.082 Uiso 1 1 calc R . .
H6C H 0.4319 0.5070 0.3844 0.082 Uiso 1 1 calc R . .
N1 N -0.2103(4) 0.4441(3) 0.11785(15) 0.0368(9) Uani 1 1 d . . .
N2 N 0.1028(4) 0.5541(3) 0.16981(15) 0.0407(9) Uani 1 1 d . . .
C7 C -0.3091(8) 0.4463(7) 0.1639(3) 0.055(2) Uani 0.70 1 d P A 1
H7A H -0.4289 0.4627 0.1371 0.083 Uiso 0.70 1 calc PR A 1
H7B H -0.2587 0.4910 0.2007 0.083 Uiso 0.70 1 calc PR A 1
H7C H -0.3061 0.3867 0.1849 0.083 Uiso 0.70 1 calc PR A 1
C8 C -0.3060(7) 0.3848(5) 0.0576(3) 0.0412(16) Uani 0.70 1 d P A 1
H8A H -0.4263 0.4047 0.0374 0.062 Uiso 0.70 1 calc PR A 1
H8B H -0.3022 0.3223 0.0737 0.062 Uiso 0.70 1 calc PR A 1
H8C H -0.2522 0.3884 0.0223 0.062 Uiso 0.70 1 calc PR A 1
C9 C -0.1974(8) 0.5346(5) 0.0898(4) 0.0510(18) Uani 0.70 1 d P A 1
H9A H -0.3118 0.5643 0.0751 0.061 Uiso 0.70 1 calc PR A 1
H9B H -0.1650 0.5280 0.0482 0.061 Uiso 0.70 1 calc PR A 1
C10 C -0.069(2) 0.5924(14) 0.1416(9) 0.086(7) Uani 0.70 1 d P A 1
H10A H -0.0621 0.6509 0.1194 0.103 Uiso 0.70 1 calc PR A 1
H10B H -0.1094 0.6048 0.1805 0.103 Uiso 0.70 1 calc PR A 1
C11 C 0.1839(10) 0.5806(6) 0.1199(4) 0.055(2) Uani 0.70 1 d P A 1
H11A H 0.2009 0.6461 0.1218 0.082 Uiso 0.70 1 calc PR A 1
H11B H 0.1092 0.5630 0.0728 0.082 Uiso 0.70 1 calc PR A 1
H11C H 0.2958 0.5504 0.1318 0.082 Uiso 0.70 1 calc PR A 1
C12 C 0.2069(11) 0.5894(7) 0.2387(4) 0.052(2) Uani 0.70 1 d P A 1
H12A H 0.2219 0.6546 0.2356 0.078 Uiso 0.70 1 calc PR A 1
H12B H 0.3201 0.5599 0.2551 0.078 Uiso 0.70 1 calc PR A 1
H12C H 0.1482 0.5772 0.2715 0.078 Uiso 0.70 1 calc PR A 1
C7A C -0.318(3) 0.3838(16) 0.1521(11) 0.072(6) Uiso 0.30 1 d P A 2
H7AA H -0.4407 0.3983 0.1305 0.109 Uiso 0.30 1 calc PR A 2
H7AB H -0.2789 0.3962 0.2022 0.109 Uiso 0.30 1 calc PR A 2
H7AC H -0.2999 0.3199 0.1447 0.109 Uiso 0.30 1 calc PR A 2
C8A C -0.266(2) 0.4315(13) 0.0448(7) 0.044(4) Uiso 0.30 1 d P A 2
H8AA H -0.3885 0.4481 0.0237 0.067 Uiso 0.30 1 calc PR A 2
H8AB H -0.2520 0.3681 0.0347 0.067 Uiso 0.30 1 calc PR A 2
H8AC H -0.1979 0.4695 0.0256 0.067 Uiso 0.30 1 calc PR A 2
C9A C -0.214(2) 0.5333(15) 0.1375(11) 0.070(5) Uiso 0.30 1 d P A 2
H9AA H -0.2142 0.5330 0.1857 0.084 Uiso 0.30 1 calc PR A 2
H9AB H -0.3261 0.5588 0.1074 0.084 Uiso 0.30 1 calc PR A 2
C10A C -0.082(4) 0.595(3) 0.1361(17) 0.038(7) Uiso 0.30 1 d P A 2
H10C H -0.0898 0.6505 0.1613 0.045 Uiso 0.30 1 calc PR A 2
H10D H -0.1021 0.6113 0.0871 0.045 Uiso 0.30 1 calc PR A 2
C11A C 0.253(3) 0.5796(19) 0.1490(10) 0.074(8) Uiso 0.30 1 d P A 2
H11D H 0.2661 0.6453 0.1504 0.111 Uiso 0.30 1 calc PR A 2
H11E H 0.2330 0.5579 0.1017 0.111 Uiso 0.30 1 calc PR A 2
H11F H 0.3590 0.5521 0.1814 0.111 Uiso 0.30 1 calc PR A 2
C12A C 0.148(2) 0.5927(17) 0.2454(10) 0.038(5) Uiso 0.30 1 d P A 2
H12D H 0.1675 0.6579 0.2450 0.057 Uiso 0.30 1 calc PR A 2
H12E H 0.2534 0.5635 0.2768 0.057 Uiso 0.30 1 calc PR A 2
H12F H 0.0529 0.5808 0.2616 0.057 Uiso 0.30 1 calc PR A 2

loop_
_atom_site_aniso_label
_atom_site_aniso_U_11
_atom_site_aniso_U_22
_atom_site_aniso_U_33
_atom_site_aniso_U_23
_atom_site_aniso_U_13
_atom_site_aniso_U_12
Zn 0.0303(2) 0.0331(3) 0.0264(2) 0.0024(2) 0.01038(16) 0.0018(2)
Te1 0.04904(17) 0.0496(2) 0.03456(14) 0.00467(13) 0.02206(12) 0.01088(15)
Si1 0.0651(8) 0.0446(10) 0.0383(6) -0.0020(6) 0.0141(6) 0.0136(7)
C1 0.148(6) 0.066(5) 0.066(3) -0.014(3) 0.039(4) 0.034(4)
C2 0.081(4) 0.055(4) 0.080(4) 0.007(3) 0.021(3) 0.000(3)
C3 0.088(4) 0.057(4) 0.062(3) 0.007(3) 0.019(3) 0.029(3)
Te2 0.04031(15) 0.0497(2) 0.02938(13) 0.00767(13) 0.01197(11) -0.00526(14)
Si2 0.0413(6) 0.0427(9) 0.0299(5) 0.0011(5) 0.0099(5) -0.0043(6)
C4 0.054(3) 0.056(4) 0.057(3) 0.014(3) 0.005(2) 0.008(3)
C5 0.046(3) 0.083(5) 0.044(2) -0.002(3) 0.017(2) -0.004(3)
C6 0.058(3) 0.059(4) 0.040(2) -0.003(2) 0.009(2) -0.009(3)
N1 0.0297(17) 0.044(3) 0.0364(16) -0.0033(17) 0.0110(14) 0.0031(16)
N2 0.045(2) 0.032(2) 0.0411(18) -0.0005(16) 0.0111(16) -0.0021(17)
C7 0.032(3) 0.093(8) 0.045(4) -0.004(4) 0.020(3) -0.002(4)
C8 0.029(3) 0.051(5) 0.034(3) -0.005(3) -0.001(2) 0.001(3)
C9 0.039(3) 0.041(5) 0.065(4) 0.010(4) 0.008(3) 0.005(3)
C10 0.083(9) 0.038(6) 0.092(9) -0.003(6) -0.024(5) 0.024(5)
C11 0.054(5) 0.046(5) 0.065(5) 0.025(4) 0.024(4) -0.012(4)
C12 0.058(6) 0.035(5) 0.054(4) -0.014(3) 0.008(4) -0.011(5)

loop_
_atom_type_symbol
_atom_type_description
_atom_type_scat_dispersion_real
_atom_type_scat_dispersion_imag
_atom_type_scat_source
C C 0.0033 0.0016 'International Tables Vol C Tables 4.2.6.8 and 6.1.1.4'
H H 0.0000 0.0000 'International Tables Vol C Tables 4.2.6.8 and 6.1.1.4'
N N 0.0061 0.0033 'International Tables Vol C Tables 4.2.6.8 and 6.1.1.4'
Si Si 0.0817 0.0704 'International Tables Vol C Tables 4.2.6.8 and 6.1.1.4'
Zn Zn 0.2839 1.4301 'International Tables Vol C Tables 4.2.6.8 and 6.1.1.4'
Te Te -0.5308 1.6751 'International Tables Vol C Tables 4.2.6.8 and 6.1.1.4'

loop_
_geom_angle_atom_site_label_1
_geom_angle_atom_site_label_2
_geom_angle_atom_site_label_3
_geom_angle
N2 Zn N1 84.85(13)
N2 Zn Te2 112.17(8)
N1 Zn Te2 105.59(8)
N2 Zn Te1 106.95(9)
N1 Zn Te1 109.36(8)
Te2 Zn Te1 128.99(2)
Si1 Te1 Zn 99.53(3)
C2 Si1 C3 107.6(3)
C2 Si1 C1 109.5(3)
C3 Si1 C1 109.6(3)
C2 Si1 Te1 112.97(19)
C3 Si1 Te1 111.0(2)
C1 Si1 Te1 106.2(2)
Si2 Te2 Zn 101.09(3)
C4 Si2 C5 109.1(2)
C4 Si2 C6 108.5(2)
C5 Si2 C6 108.5(2)
C4 Si2 Te2 108.11(15)
C5 Si2 Te2 112.70(14)
C6 Si2 Te2 109.84(15)
C9A N1 C8A 113.7(12)
C9A N1 C7 73.3(9)
C8A N1 C7 130.0(7)
C9A N1 C9 42.3(8)
C8A N1 C9 75.5(8)
C7 N1 C9 111.6(5)
C9A N1 C8 137.9(9)
C8A N1 C8 33.7(7)
C7 N1 C8 107.2(5)
C9 N1 C8 107.6(4)
C9A N1 C7A 109.3(12)
C8A N1 C7A 111.7(10)
C7 N1 C7A 36.1(8)
C9 N1 C7A 144.1(9)
C8 N1 C7A 79.6(8)
C9A N1 Zn 102.1(8)
C8A N1 Zn 111.9(7)
C7 N1 Zn 114.6(3)
C9 N1 Zn 101.2(3)
C8 N1 Zn 114.5(3)
C7A N1 Zn 107.5(8)
C10 N2 C12 113.7(9)
C10 N2 C11 104.2(8)
C12 N2 C11 108.7(6)
C10 N2 C11A 125.8(12)
C12 N2 C11A 85.6(9)
C11 N2 C11A 25.8(7)
C10 N2 C10A 2.5(17)
C12 N2 C10A 115.9(14)
C11 N2 C10A 102.1(10)
C11A N2 C10A 124.1(13)
C10 N2 C12A 96.2(10)
C12 N2 C12A 20.6(8)
C11 N2 C12A 125.9(9)
C11A N2 C12A 105.0(11)
C10A N2 C12A 98.6(15)
C10 N2 Zn 104.5(9)
C12 N2 Zn 113.4(4)
C11 N2 Zn 111.9(4)
C11A N2 Zn 113.2(11)
C10A N2 Zn 104.3(15)
C12A N2 Zn 110.4(9)
N1 C9 C10 112.3(8)
N2 C10 C9 114.4(14)
N1 C9A C10A 120.2(19)
C9A C10A N2 112(3)

loop_
_geom_bond_atom_site_label_1
_geom_bond_atom_site_label_2
_geom_bond_distance
Zn N2 2.166(4)
Zn N1 2.173(3)
Zn Te2 2.5721(5)
Zn Te1 2.5730(5)
Te1 Si1 2.4830(16)
Si1 C2 1.840(5)
Si1 C3 1.862(5)
Si1 C1 1.879(5)
Te2 Si2 2.4854(11)
Si2 C4 1.861(5)
Si2 C5 1.865(4)
Si2 C6 1.866(5)
N1 C9A 1.39(2)
N1 C8A 1.416(14)
N1 C7 1.457(6)
N1 C9 1.479(8)
N1 C8 1.494(6)
N1 C7A 1.59(2)
N2 C10 1.447(18)
N2 C12 1.466(8)
N2 C11 1.467(7)
N2 C11A 1.51(2)
N2 C10A 1.56(4)
N2 C12A 1.57(2)
C9 C10 1.48(2)
C9A C10A 1.43(4)
